data_2226807
loop_
_publ_author_name
'Rohde, Dorothea'
'Merzweiler, Kurt'

_publ_section_title
;
 (1,4,7,10-Tetraazacyclododecane-\k^4^<i>N</i>^1^,<i>N</i>^4^,<i>N</i>^7^,<i>N</i>^10^)(tetraoxidomolybdato-\k<i>O</i>)copper(II)
 monohydrate
;
_journal_coeditor_code BX2287
_journal_issue 8
_journal_name_full 'Acta Crystallographica Section E'
_journal_page_first m894
_journal_paper_doi 10.1107/S1600536810026000
_journal_volume 66
_journal_year 2010
_chemical_formula_iupac '[Cu Mo O4 (C8 H20 N4)], H2 O'
_chemical_formula_moiety 'C8 H20 Cu Mo N4 O4, H2 O'
_chemical_formula_sum 'C8 H22 Cu Mo N4 O5'
_chemical_formula_weight 413.78
_chemical_name_systematic
;
(1,4,7,10-Tetraazacyclododecane-
\k^4^<i>N</i>^1^,<i>N</i>^4^,<i>N</i>^7^,<i>N</i>^10^)(tetraoxidomolybdato-
\k<i>O</i>)copper(II) monohydrate
;
_space_group_IT_number 2
_symmetry_cell_setting triclinic
_symmetry_space_group_name_Hall '-P 1'
_symmetry_space_group_name_H-M 'P -1'
_atom_sites_solution_hydrogens geom
_atom_sites_solution_primary direct
_atom_sites_solution_secondary difmap
_audit_creation_method SHELXL-97
_cell_angle_alpha 90.358(6)
_cell_angle_beta 91.949(6)
_cell_angle_gamma 100.742(5)
_cell_formula_units_Z 2
_cell_length_a 8.6985(6)
_cell_length_b 8.9784(6)
_cell_length_c 9.0055(6)
_cell_measurement_reflns_used 16326
_cell_measurement_temperature 200(2)
_cell_measurement_theta_max 29.60
_cell_measurement_theta_min 2.99
_cell_volume 690.54(8)
_computing_cell_refinement 'X-AREA (Stoe & Cie, 2009)'
_computing_data_collection 'X-AREA (Stoe & Cie, 2009)'
_computing_data_reduction 'X-RED (Stoe & Cie, 2009)'
_computing_molecular_graphics 'DIAMOND (Brandenburg, 2009)'
_computing_publication_material 'SHELXL97 (Sheldrick, 2008) and PLATON (Spek, 2009)'
_computing_structure_refinement 'SHELXL97 (Sheldrick, 2008)'
_computing_structure_solution 'SHELXS97 (Sheldrick, 2008)'
_diffrn_ambient_temperature 200(2)
_diffrn_detector_area_resol_mean 6.67
_diffrn_measured_fraction_theta_full 0.998
_diffrn_measured_fraction_theta_max 0.998
_diffrn_measurement_device '2-circle goniometer'
_diffrn_measurement_device_type 'Stoe IPDS 2T'
_diffrn_measurement_method 'rotation method'
_diffrn_radiation_monochromator graphite
_diffrn_radiation_source 'fine-focus sealed tube'
_diffrn_radiation_type MoK\a
_diffrn_radiation_wavelength 0.71073
_diffrn_reflns_av_R_equivalents 0.0370
_diffrn_reflns_av_sigmaI/netI 0.0260
_diffrn_reflns_limit_h_max 11
_diffrn_reflns_limit_h_min -11
_diffrn_reflns_limit_k_max 11
_diffrn_reflns_limit_k_min -11
_diffrn_reflns_limit_l_max 10
_diffrn_reflns_limit_l_min -11
_diffrn_reflns_number 9700
_diffrn_reflns_theta_full 27.00
_diffrn_reflns_theta_max 27.00
_diffrn_reflns_theta_min 2.99
_exptl_absorpt_coefficient_mu 2.470
_exptl_absorpt_correction_T_max 0.7366
_exptl_absorpt_correction_T_min 0.6115
_exptl_absorpt_correction_type numerical
_exptl_absorpt_process_details '(X-RED; Stoe & Cie, 2009)'
_exptl_crystal_colour blue
_exptl_crystal_density_diffrn 1.990
_exptl_crystal_density_method 'not measured'
_exptl_crystal_description plate
_exptl_crystal_F_000 418
_exptl_crystal_size_max .22
_exptl_crystal_size_mid .21
_exptl_crystal_size_min .13
_refine_diff_density_max 0.475
_refine_diff_density_min -1.048
_refine_ls_extinction_method none
_refine_ls_goodness_of_fit_ref 1.041
_refine_ls_hydrogen_treatment mixed
_refine_ls_matrix_type full
_refine_ls_number_constraints 0
_refine_ls_number_parameters 196
_refine_ls_number_reflns 3017
_refine_ls_number_restraints 6
_refine_ls_restrained_S_all 1.040
_refine_ls_R_factor_all 0.0265
_refine_ls_R_factor_gt 0.0239
_refine_ls_shift/su_max 0.002
_refine_ls_shift/su_mean 0.000
_refine_ls_structure_factor_coef Fsqd
_refine_ls_weighting_details 'calc w=1/[\s^2^(Fo^2^)+(0.0403P)^2^+0.2037P] where P=(Fo^2^+2Fc^2^)/3'
_refine_ls_weighting_scheme calc
_refine_ls_wR_factor_gt 0.0616
_refine_ls_wR_factor_ref 0.0627
_reflns_number_gt 2788
_reflns_number_total 3017
_reflns_threshold_expression I>2\s(I)
_cod_data_source_file bx2287.cif
_cod_data_source_block I
_cod_database_code 2226807
_cod_database_fobs_code 2226807

loop_
_symmetry_equiv_pos_as_xyz
'x, y, z'
'-x, -y, -z'

loop_
_atom_site_type_symbol
_atom_site_label
_atom_site_fract_x
_atom_site_fract_y
_atom_site_fract_z
_atom_site_U_iso_or_equiv
_atom_site_adp_type
_atom_site_calc_flag
_atom_site_refinement_flags
_atom_site_occupancy
_atom_site_disorder_assembly
_atom_site_disorder_group
C C1 1.0572(3) 0.1738(3) 0.7826(3) 0.0250(4) Uani d . 1 . .
H H1B 0.9796 0.0794 0.7636 0.030 Uiso calc R 1 . .
H H1A 1.1463 0.1485 0.8422 0.030 Uiso calc R 1 . .
C C2 1.1135(3) 0.2435(3) 0.6371(3) 0.0262(5) Uani d . 1 . .
H H2B 1.2008 0.3300 0.6565 0.031 Uiso calc R 1 . .
H H2A 1.1523 0.1675 0.5757 0.031 Uiso calc R 1 . .
C C3 0.8796(3) 0.1769(2) 0.4653(2) 0.0226(4) Uani d . 1 . .
H H3B 0.8488 0.0845 0.5248 0.027 Uiso calc R 1 . .
H H3A 0.9349 0.1504 0.3775 0.027 Uiso calc R 1 . .
C C4 0.7365(3) 0.2401(3) 0.4169(3) 0.0264(5) Uani d . 1 . .
H H4B 0.7672 0.3273 0.3506 0.032 Uiso calc R 1 . .
H H4A 0.6610 0.1614 0.3615 0.032 Uiso calc R 1 . .
C C5 0.5518(3) 0.1652(2) 0.6197(3) 0.0227(4) Uani d . 1 . .
H H5B 0.5989 0.0732 0.6275 0.027 Uiso calc R 1 . .
H H5A 0.4539 0.1403 0.5579 0.027 Uiso calc R 1 . .
C C6 0.5167(3) 0.2183(3) 0.7734(3) 0.0246(5) Uani d . 1 . .
H H6B 0.4571 0.3019 0.7645 0.030 Uiso calc R 1 . .
H H6A 0.4521 0.1338 0.8261 0.030 Uiso calc R 1 . .
C C7 0.7290(3) 0.1527(3) 0.9414(3) 0.0272(5) Uani d . 1 . .
H H7B 0.7284 0.0635 0.8761 0.033 Uiso calc R 1 . .
H H7A 0.6640 0.1198 1.0277 0.033 Uiso calc R 1 . .
C C8 0.8955(3) 0.2202(3) 0.9938(3) 0.0289(5) Uani d . 1 . .
H H8B 0.8945 0.3004 1.0695 0.035 Uiso calc R 1 . .
H H8A 0.9460 0.1405 1.0393 0.035 Uiso calc R 1 . .
N N1 0.9846(2) 0.2852(2) 0.8642(2) 0.0224(4) Uani d D 1 . .
H H1 1.060(3) 0.356(3) 0.895(3) 0.027(7) Uiso d D 1 . .
N N2 0.9827(2) 0.2966(2) 0.5561(2) 0.0214(4) Uani d D 1 . .
H H2 1.023(3) 0.370(3) 0.494(3) 0.028(7) Uiso d D 1 . .
N N3 0.6625(2) 0.2895(2) 0.5510(2) 0.0216(4) Uani d D 1 . .
H H3 0.616(3) 0.365(3) 0.526(4) 0.036(8) Uiso d D 1 . .
N N4 0.6657(2) 0.2715(2) 0.8587(2) 0.0218(4) Uani d D 1 . .
H H4 0.650(4) 0.339(3) 0.924(3) 0.032(8) Uiso d D 1 . .
O O1 0.86208(19) 0.58802(17) 0.7174(2) 0.0254(3) Uani d . 1 . .
O O2 0.6912(2) 0.7196(2) 0.9423(2) 0.0353(4) Uani d . 1 . .
O O3 0.7520(2) 0.87043(18) 0.6678(2) 0.0310(4) Uani d . 1 . .
O O4 0.5312(2) 0.58763(19) 0.6764(2) 0.0290(4) Uani d . 1 . .
Cu Cu 0.83378(3) 0.35012(3) 0.71091(3) 0.01771(8) Uani d . 1 . .
Mo Mo 0.70937(2) 0.692556(18) 0.750742(19) 0.01796(7) Uani d . 1 . .
O O5 0.6967(2) 0.4797(2) 0.1142(2) 0.0292(4) Uani d D 1 . .
H H5 0.621(3) 0.452(3) 0.168(3) 0.033(8) Uiso d D 1 . .
H H6 0.678(5) 0.556(3) 0.069(4) 0.058(12) Uiso d D 1 . .

loop_
_atom_site_aniso_label
_atom_site_aniso_U_11
_atom_site_aniso_U_22
_atom_site_aniso_U_33
_atom_site_aniso_U_12
_atom_site_aniso_U_13
_atom_site_aniso_U_23
C1 0.0261(11) 0.0227(10) 0.0282(11) 0.0109(9) -0.0037(9) -0.0040(9)
C2 0.0220(11) 0.0245(11) 0.0330(12) 0.0070(9) 0.0008(9) -0.0045(9)
C3 0.0269(11) 0.0193(10) 0.0219(10) 0.0044(8) 0.0027(8) -0.0037(8)
C4 0.0320(12) 0.0280(11) 0.0195(10) 0.0068(9) -0.0017(9) -0.0009(8)
C5 0.0204(10) 0.0188(10) 0.0281(11) 0.0021(8) -0.0020(9) -0.0031(8)
C6 0.0189(10) 0.0226(10) 0.0319(12) 0.0029(8) 0.0021(9) -0.0027(9)
C7 0.0331(13) 0.0239(11) 0.0247(11) 0.0047(9) 0.0038(9) 0.0039(9)
C8 0.0357(13) 0.0306(12) 0.0215(11) 0.0099(10) -0.0027(9) -0.0001(9)
N1 0.0219(9) 0.0202(9) 0.0251(9) 0.0053(7) -0.0039(7) -0.0042(7)
N2 0.0231(9) 0.0162(8) 0.0247(9) 0.0028(7) 0.0027(7) -0.0005(7)
N3 0.0233(9) 0.0183(8) 0.0245(9) 0.0078(7) -0.0026(7) 0.0005(7)
N4 0.0255(9) 0.0164(8) 0.0238(9) 0.0048(7) 0.0005(7) -0.0032(7)
O1 0.0254(8) 0.0135(7) 0.0378(9) 0.0048(6) 0.0036(7) 0.0007(6)
O2 0.0475(11) 0.0360(10) 0.0237(9) 0.0112(8) 0.0024(8) -0.0024(7)
O3 0.0388(10) 0.0194(8) 0.0370(10) 0.0095(7) 0.0086(8) 0.0038(7)
O4 0.0268(9) 0.0279(8) 0.0325(9) 0.0062(7) -0.0039(7) -0.0001(7)
Cu 0.01851(14) 0.01362(13) 0.02126(14) 0.00388(10) -0.00018(10) -0.00115(10)
Mo 0.02191(11) 0.01353(10) 0.01901(11) 0.00478(7) 0.00084(7) 0.00004(7)
O5 0.0301(9) 0.0259(8) 0.0324(9) 0.0067(7) 0.0048(7) -0.0017(7)

loop_
_atom_type_symbol
_atom_type_description
_atom_type_scat_dispersion_real
_atom_type_scat_dispersion_imag
_atom_type_scat_source
C C 0.0033 0.0016 'International Tables Vol C Tables 4.2.6.8 and 6.1.1.4'
H H 0.0000 0.0000 'International Tables Vol C Tables 4.2.6.8 and 6.1.1.4'
N N 0.0061 0.0033 'International Tables Vol C Tables 4.2.6.8 and 6.1.1.4'
O O 0.0106 0.0060 'International Tables Vol C Tables 4.2.6.8 and 6.1.1.4'
Cu Cu 0.3201 1.2651 'International Tables Vol C Tables 4.2.6.8 and 6.1.1.4'
Mo Mo -1.6832 0.6857 'International Tables Vol C Tables 4.2.6.8 and 6.1.1.4'

loop_
_geom_angle_atom_site_label_1
_geom_angle_atom_site_label_2
_geom_angle_atom_site_label_3
_geom_angle_site_symmetry_1
_geom_angle_site_symmetry_3
_geom_angle
_geom_angle_publ_flag
N1 C1 C2 . . 108.15(18) ?
N1 C1 H1B . . 110.1 ?
C2 C1 H1B . . 110.1 ?
N1 C1 H1A . . 110.1 ?
C2 C1 H1A . . 110.1 ?
H1B C1 H1A . . 108.4 ?
N2 C2 C1 . . 109.64(18) ?
N2 C2 H2B . . 109.7 ?
C1 C2 H2B . . 109.7 ?
N2 C2 H2A . . 109.7 ?
C1 C2 H2A . . 109.7 ?
H2B C2 H2A . . 108.2 ?
N2 C3 C4 . . 107.08(18) ?
N2 C3 H3B . . 110.3 ?
C4 C3 H3B . . 110.3 ?
N2 C3 H3A . . 110.3 ?
C4 C3 H3A . . 110.3 ?
H3B C3 H3A . . 108.6 ?
N3 C4 C3 . . 109.07(18) ?
N3 C4 H4B . . 109.9 ?
C3 C4 H4B . . 109.9 ?
N3 C4 H4A . . 109.9 ?
C3 C4 H4A . . 109.9 ?
H4B C4 H4A . . 108.3 ?
N3 C5 C6 . . 108.09(17) ?
N3 C5 H5B . . 110.1 ?
C6 C5 H5B . . 110.1 ?
N3 C5 H5A . . 110.1 ?
C6 C5 H5A . . 110.1 ?
H5B C5 H5A . . 108.4 ?
N4 C6 C5 . . 109.38(18) ?
N4 C6 H6B . . 109.8 ?
C5 C6 H6B . . 109.8 ?
N4 C6 H6A . . 109.8 ?
C5 C6 H6A . . 109.8 ?
H6B C6 H6A . . 108.2 ?
N4 C7 C8 . . 107.65(18) ?
N4 C7 H7B . . 110.2 ?
C8 C7 H7B . . 110.2 ?
N4 C7 H7A . . 110.2 ?
C8 C7 H7A . . 110.2 ?
H7B C7 H7A . . 108.5 ?
N1 C8 C7 . . 108.83(19) ?
N1 C8 H8B . . 109.9 ?
C7 C8 H8B . . 109.9 ?
N1 C8 H8A . . 109.9 ?
C7 C8 H8A . . 109.9 ?
H8B C8 H8A . . 108.3 ?
C1 N1 C8 . . 113.52(18) ?
C1 N1 Cu . . 103.80(14) ?
C8 N1 Cu . . 109.08(15) ?
C1 N1 H1 . . 107(2) ?
C8 N1 H1 . . 109(2) ?
Cu N1 H1 . . 115(2) ?
C2 N2 C3 . . 114.06(17) ?
C2 N2 Cu . . 107.64(14) ?
C3 N2 Cu . . 102.43(13) ?
C2 N2 H2 . . 108.6(19) ?
C3 N2 H2 . . 107.2(19) ?
Cu N2 H2 . . 117(2) ?
C5 N3 C4 . . 113.35(17) ?
C5 N3 Cu . . 103.78(14) ?
C4 N3 Cu . . 107.78(14) ?
C5 N3 H3 . . 111(2) ?
C4 N3 H3 . . 109(2) ?
Cu N3 H3 . . 112(2) ?
C6 N4 C7 . . 115.36(18) ?
C6 N4 Cu . . 107.91(14) ?
C7 N4 Cu . . 104.25(14) ?
C6 N4 H4 . . 108(2) ?
C7 N4 H4 . . 107(2) ?
Cu N4 H4 . . 114.3(19) ?
Mo O1 Cu . . 125.18(8) ?
N3 Cu N1 . . 148.36(7) ?
N3 Cu N4 . . 85.93(8) ?
N1 Cu N4 . . 84.96(8) ?
N3 Cu N2 . . 85.57(8) ?
N1 Cu N2 . . 85.70(8) ?
N4 Cu N2 . . 146.84(7) ?
N3 Cu O1 . . 102.97(7) ?
N1 Cu O1 . . 108.66(7) ?
N4 Cu O1 . . 106.23(7) ?
N2 Cu O1 . . 106.91(7) ?
O3 Mo O2 . . 108.43(9) ?
O3 Mo O4 . . 110.51(9) ?
O2 Mo O4 . . 108.75(9) ?
O3 Mo O1 . . 110.04(8) ?
O2 Mo O1 . . 110.65(9) ?
O4 Mo O1 . . 108.45(8) ?
H5 O5 H6 . . 106(4) ?

loop_
_geom_bond_atom_site_label_1
_geom_bond_atom_site_label_2
_geom_bond_site_symmetry_2
_geom_bond_distance
_geom_bond_publ_flag
C1 N1 . 1.482(3) ?
C1 C2 . 1.513(3) ?
C1 H1B . 0.9900 ?
C1 H1A . 0.9900 ?
C2 N2 . 1.484(3) ?
C2 H2B . 0.9900 ?
C2 H2A . 0.9900 ?
C3 N2 . 1.486(3) ?
C3 C4 . 1.513(3) ?
C3 H3B . 0.9900 ?
C3 H3A . 0.9900 ?
C4 N3 . 1.491(3) ?
C4 H4B . 0.9900 ?
C4 H4A . 0.9900 ?
C5 N3 . 1.485(3) ?
C5 C6 . 1.520(3) ?
C5 H5B . 0.9900 ?
C5 H5A . 0.9900 ?
C6 N4 . 1.482(3) ?
C6 H6B . 0.9900 ?
C6 H6A . 0.9900 ?
C7 N4 . 1.482(3) ?
C7 C8 . 1.520(4) ?
C7 H7B . 0.9900 ?
C7 H7A . 0.9900 ?
C8 N1 . 1.484(3) ?
C8 H8B . 0.9900 ?
C8 H8A . 0.9900 ?
N1 Cu . 2.034(2) ?
N1 H1 . 0.864(17) ?
N2 Cu . 2.0493(19) ?
N2 H2 . 0.890(17) ?
N3 Cu . 2.033(2) ?
N3 H3 . 0.881(18) ?
N4 Cu . 2.0413(19) ?
N4 H4 . 0.875(17) ?
O1 Mo . 1.7955(16) ?
O1 Cu . 2.1043(15) ?
O2 Mo . 1.7571(18) ?
O3 Mo . 1.7490(16) ?
O4 Mo . 1.7652(17) ?
O5 H5 . 0.829(18) ?
O5 H6 . 0.838(19) ?

loop_
_geom_hbond_atom_site_label_D
_geom_hbond_atom_site_label_H
_geom_hbond_atom_site_label_A
_geom_hbond_site_symmetry_A
_geom_hbond_distance_DH
_geom_hbond_distance_HA
_geom_hbond_distance_DA
_geom_hbond_angle_DHA
O5 H5 O4 2_666 0.829(18) 1.952(19) 2.770(2) 169(3)
N1 H1 O5 2_766 0.864(17) 2.35(2) 3.156(3) 156(3)
N2 H2 O1 2_766 0.890(17) 2.19(2) 2.949(2) 143(3)
N3 H3 O4 2_666 0.881(18) 2.28(3) 2.955(3) 133(3)
N4 H4 O5 1_556 0.875(17) 2.10(2) 2.928(3) 157(3)
O5 H6 O2 1_554 0.838(19) 1.85(2) 2.666(3) 163(4)
C3 H3B O3 1_545 0.99 2.36 3.345(3) 174.6

loop_
_geom_torsion_atom_site_label_1
_geom_torsion_atom_site_label_2
_geom_torsion_atom_site_label_3
_geom_torsion_atom_site_label_4
_geom_torsion_site_symmetry_1
_geom_torsion_site_symmetry_2
_geom_torsion_site_symmetry_3
_geom_torsion_site_symmetry_4
_geom_torsion
_geom_torsion_publ_flag
N1 C1 C2 N2 . . . . -53.5(2) ?
N2 C3 C4 N3 . . . . -55.8(2) ?
N3 C5 C6 N4 . . . . -53.4(2) ?
N4 C7 C8 N1 . . . . -53.0(2) ?
C2 C1 N1 C8 . . . . 168.05(19) ?
C2 C1 N1 Cu . . . . 49.76(19) ?
C7 C8 N1 C1 . . . . -87.1(2) ?
C7 C8 N1 Cu . . . . 28.1(2) ?
C1 C2 N2 C3 . . . . -84.7(2) ?
C1 C2 N2 Cu . . . . 28.2(2) ?
C4 C3 N2 C2 . . . . 168.62(18) ?
C4 C3 N2 Cu . . . . 52.62(18) ?
C6 C5 N3 C4 . . . . 165.92(19) ?
C6 C5 N3 Cu . . . . 49.29(19) ?
C3 C4 N3 C5 . . . . -85.7(2) ?
C3 C4 N3 Cu . . . . 28.5(2) ?
C5 C6 N4 C7 . . . . -87.4(2) ?
C5 C6 N4 Cu . . . . 28.7(2) ?
C8 C7 N4 C6 . . . . 168.22(19) ?
C8 C7 N4 Cu . . . . 50.08(19) ?
C5 N3 Cu N1 . . . . 46.9(2) ?
C4 N3 Cu N1 . . . . -73.6(2) ?
C5 N3 Cu N4 . . . . -26.66(13) ?
C4 N3 Cu N4 . . . . -147.15(14) ?
C5 N3 Cu N2 . . . . 121.25(14) ?
C4 N3 Cu N2 . . . . 0.77(14) ?
C5 N3 Cu O1 . . . . -132.40(13) ?
C4 N3 Cu O1 . . . . 107.12(14) ?
C1 N1 Cu N3 . . . . 47.2(2) ?
C8 N1 Cu N3 . . . . -74.1(2) ?
C1 N1 Cu N4 . . . . 121.02(14) ?
C8 N1 Cu N4 . . . . -0.30(15) ?
C1 N1 Cu N2 . . . . -27.13(14) ?
C8 N1 Cu N2 . . . . -148.44(15) ?
C1 N1 Cu O1 . . . . -133.53(13) ?
C8 N1 Cu O1 . . . . 105.15(15) ?
C6 N4 Cu N3 . . . . -1.03(14) ?
C7 N4 Cu N3 . . . . 122.10(15) ?
C6 N4 Cu N1 . . . . -150.70(15) ?
C7 N4 Cu N1 . . . . -27.57(14) ?
C6 N4 Cu N2 . . . . -76.5(2) ?
C7 N4 Cu N2 . . . . 46.6(2) ?
C6 N4 Cu O1 . . . . 101.31(14) ?
C7 N4 Cu O1 . . . . -135.56(14) ?
C2 N2 Cu N3 . . . . -150.00(14) ?
C3 N2 Cu N3 . . . . -29.46(13) ?
C2 N2 Cu N1 . . . . -0.44(13) ?
C3 N2 Cu N1 . . . . 120.10(14) ?
C2 N2 Cu N4 . . . . -74.40(19) ?
C3 N2 Cu N4 . . . . 46.1(2) ?
C2 N2 Cu O1 . . . . 107.77(13) ?
C3 N2 Cu O1 . . . . -131.69(13) ?
Mo O1 Cu N3 . . . . 56.76(13) ?
Mo O1 Cu N1 . . . . -122.84(11) ?
Mo O1 Cu N4 . . . . -32.74(13) ?
Mo O1 Cu N2 . . . . 146.02(11) ?
Cu O1 Mo O3 . . . . -153.37(11) ?
Cu O1 Mo O2 . . . . 86.82(12) ?
Cu O1 Mo O4 . . . . -32.38(13) ?
